data_4311002
loop_
_publ_author_name
'Faith E. Jacobsen'
'Seth M. Cohen'

_publ_section_title
;
 Using Model Complexes To Augment and Advance Metalloproteinase Inhibitor
 Design
;
_journal_name_full 'Inorganic Chemistry'
_journal_page_first 3038
_journal_page_last 3047
_journal_paper_doi 10.1021/ic035388o
_journal_volume 43
_journal_year 2004
_chemical_formula_sum 'C38.25 H36 B N6 O3 Zn'
_chemical_formula_weight 703.91
_chemical_name_systematic
; 
 ? 
;
_space_group_IT_number 2
_symmetry_cell_setting triclinic
_symmetry_space_group_name_Hall '-P 1'
_symmetry_space_group_name_H-M 'P -1'
_atom_sites_solution_hydrogens geom
_atom_sites_solution_primary direct
_atom_sites_solution_secondary difmap
_audit_creation_method SHELXL-97
_cell_angle_alpha 90.5500(10)
_cell_angle_beta 103.8220(10)
_cell_angle_gamma 95.0850(10)
_cell_formula_units_Z 4
_cell_length_a 11.3476(8)
_cell_length_b 17.3815(13)
_cell_length_c 17.7829(13)
_cell_measurement_temperature 100(2)
_cell_volume 3390.8(4)
_computing_structure_refinement 'SHELXL-97 (Sheldrick, 1997)'
_computing_structure_solution 'SHELXS-97 (Sheldrick, 1990)'
_diffrn_ambient_temperature 100(2)
_diffrn_measured_fraction_theta_full 0.970
_diffrn_measured_fraction_theta_max 0.970
_diffrn_radiation_monochromator graphite
_diffrn_radiation_source 'fine-focus sealed tube'
_diffrn_radiation_type MoK\a
_diffrn_radiation_wavelength 0.71073
_diffrn_reflns_av_R_equivalents 0.0217
_diffrn_reflns_av_sigmaI/netI 0.0460
_diffrn_reflns_limit_h_max 14
_diffrn_reflns_limit_h_min -14
_diffrn_reflns_limit_k_max 22
_diffrn_reflns_limit_k_min -22
_diffrn_reflns_limit_l_max 23
_diffrn_reflns_limit_l_min -22
_diffrn_reflns_number 29563
_diffrn_reflns_theta_full 27.54
_diffrn_reflns_theta_max 27.54
_diffrn_reflns_theta_min 1.18
_exptl_absorpt_coefficient_mu 0.772
_exptl_absorpt_correction_T_max 0.8996
_exptl_absorpt_correction_T_min 0.8187
_exptl_crystal_colour colorless
_exptl_crystal_density_diffrn 1.379
_exptl_crystal_density_method 'not measured'
_exptl_crystal_description rod
_exptl_crystal_F_000 1466
_exptl_crystal_size_max 0.27
_exptl_crystal_size_mid 0.15
_exptl_crystal_size_min 0.14
_refine_diff_density_max 3.314
_refine_diff_density_min -0.355
_refine_diff_density_rms 0.156
_refine_ls_extinction_method none
_refine_ls_goodness_of_fit_ref 1.305
_refine_ls_hydrogen_treatment mixed
_refine_ls_matrix_type full
_refine_ls_number_parameters 879
_refine_ls_number_reflns 15175
_refine_ls_number_restraints 0
_refine_ls_restrained_S_all 1.305
_refine_ls_R_factor_all 0.0751
_refine_ls_R_factor_gt 0.0648
_refine_ls_shift/su_max 0.050
_refine_ls_shift/su_mean 0.010
_refine_ls_structure_factor_coef Fsqd
_refine_ls_weighting_details 'calc w=1/[\s^2^(Fo^2^)+(0.1221P)^2^+1.2578P] where P=(Fo^2^+2Fc^2^)/3'
_refine_ls_weighting_scheme calc
_refine_ls_wR_factor_gt 0.2236
_refine_ls_wR_factor_ref 0.2297
_reflns_number_gt 11859
_reflns_number_total 15175
_reflns_threshold_expression >2sigma(I)
_cod_data_source_file ic035388osi20031202_080157_3.cif
_cod_data_source_block '[Zn(hydrotris(5,3-Methylphenylpyrazolyl)borate)(salicylic_acid)]'
_cod_database_code 4311002

loop_
_symmetry_equiv_pos_as_xyz
'x, y, z'
'-x, -y, -z'

loop_
_atom_site_label
_atom_site_type_symbol
_atom_site_fract_x
_atom_site_fract_y
_atom_site_fract_z
_atom_site_U_iso_or_equiv
_atom_site_adp_type
_atom_site_occupancy
_atom_site_symmetry_multiplicity
_atom_site_calc_flag
_atom_site_refinement_flags
_atom_site_disorder_assembly
_atom_site_disorder_group
C47 C 0.9093(4) 0.4632(3) 0.6492(3) 0.0367(11) Uani 1 1 d . . .
C46 C 0.9866(5) 0.4175(3) 0.6223(3) 0.0429(12) Uani 1 1 d . . .
C45 C 0.9735(4) 0.3375(3) 0.6266(3) 0.0351(10) Uani 1 1 d . . .
C43 C 0.7987(4) 0.3479(2) 0.6801(2) 0.0258(9) Uani 1 1 d . . .
C42 C 0.8148(4) 0.4277(2) 0.6786(2) 0.0244(8) Uani 1 1 d . . .
C39 C 0.6298(4) 0.5737(3) 0.7272(3) 0.0317(10) Uani 1 1 d . . .
C38 C 0.5733(6) 0.6489(3) 0.7276(3) 0.0485(14) Uani 1 1 d . . .
B1 B 0.5353(4) 0.8165(3) 0.5014(2) 0.0210(9) Uani 1 1 d . . .
B2 B 0.5292(5) 0.5077(3) 0.8327(3) 0.0276(10) Uani 1 1 d . . .
C1 C 0.4508(4) 0.9210(3) 0.3593(3) 0.0320(10) Uani 1 1 d . . .
C2 C 0.5611(4) 0.9403(2) 0.4235(2) 0.0228(8) Uani 1 1 d . . .
C3 C 0.6503(4) 1.0021(2) 0.4312(2) 0.0235(8) Uani 1 1 d . . .
C4 C 0.7332(3) 0.9925(2) 0.5018(2) 0.0200(8) Uani 1 1 d . . .
C5 C 0.8465(3) 1.0428(2) 0.5339(2) 0.0206(8) Uani 1 1 d . . .
C6 C 0.8926(4) 1.0584(2) 0.6129(2) 0.0236(8) Uani 1 1 d . . .
C7 C 0.9999(4) 1.1056(3) 0.6392(2) 0.0277(9) Uani 1 1 d . . .
C8 C 1.0608(4) 1.1389(2) 0.5858(2) 0.0277(9) Uani 1 1 d . . .
C9 C 1.0148(4) 1.1233(2) 0.5074(2) 0.0250(8) Uani 1 1 d . . .
C10 C 0.9090(4) 1.0755(2) 0.4810(2) 0.0224(8) Uani 1 1 d . . .
C11 C 0.2741(4) 0.7695(3) 0.5234(2) 0.0269(9) Uani 1 1 d . . .
C12 C 0.3802(3) 0.7973(2) 0.5890(2) 0.0199(8) Uani 1 1 d . . .
C13 C 0.3842(3) 0.8092(2) 0.6666(2) 0.0208(8) Uani 1 1 d . . .
C14 C 0.5050(3) 0.8399(2) 0.7003(2) 0.0186(7) Uani 1 1 d . . .
C15 C 0.5564(3) 0.8632(2) 0.7819(2) 0.0193(8) Uani 1 1 d . . .
C16 C 0.6423(4) 0.9267(2) 0.8037(2) 0.0229(8) Uani 1 1 d . . .
C17 C 0.6875(4) 0.9485(3) 0.8820(2) 0.0279(9) Uani 1 1 d . . .
C18 C 0.6467(4) 0.9070(3) 0.9388(2) 0.0287(9) Uani 1 1 d . . .
C19 C 0.5607(4) 0.8443(3) 0.9175(2) 0.0308(10) Uani 1 1 d . . .
C20 C 0.5145(4) 0.8220(2) 0.8396(2) 0.0256(9) Uani 1 1 d . . .
C21 C 0.5584(5) 0.6878(3) 0.3816(3) 0.0370(11) Uani 1 1 d . . .
C22 C 0.6509(4) 0.7067(2) 0.4567(2) 0.0272(9) Uani 1 1 d . . .
C23 C 0.7592(4) 0.6760(3) 0.4867(3) 0.0295(9) Uani 1 1 d . . .
C24 C 0.8081(4) 0.7130(2) 0.5589(2) 0.0228(8) Uani 1 1 d . . .
C25 C 0.9211(4) 0.6986(2) 0.6159(3) 0.0255(9) Uani 1 1 d . . .
C26 C 0.9349(4) 0.7132(2) 0.6956(3) 0.0298(9) Uani 1 1 d . . .
C27 C 1.0427(4) 0.7006(3) 0.7475(3) 0.0357(11) Uani 1 1 d . . .
C28 C 1.1370(4) 0.6722(3) 0.7225(3) 0.0404(12) Uani 1 1 d . . .
C29 C 1.1235(5) 0.6554(3) 0.6452(4) 0.0491(14) Uani 1 1 d . . .
C30 C 1.0154(4) 0.6695(3) 0.5906(3) 0.0370(11) Uani 1 1 d . . .
C31 C 0.9660(4) 0.8929(2) 0.7363(2) 0.0219(8) Uani 1 1 d . . .
C32 C 1.0441(3) 0.8957(2) 0.8165(2) 0.0195(8) Uani 1 1 d . . .
C33 C 0.9916(4) 0.8971(2) 0.8806(2) 0.0234(8) Uani 1 1 d . . .
C34 C 1.0627(4) 0.9001(2) 0.9553(2) 0.0278(9) Uani 1 1 d . . .
C35 C 1.1870(4) 0.9004(3) 0.9670(3) 0.0323(10) Uani 1 1 d . . .
C36 C 1.2427(4) 0.8979(3) 0.9043(3) 0.0296(9) Uani 1 1 d . . .
C37 C 1.1707(4) 0.8959(2) 0.8299(2) 0.0240(8) Uani 1 1 d . . .
C40 C 0.7083(4) 0.5517(2) 0.6840(3) 0.0303(9) Uani 1 1 d . . .
C41 C 0.7331(4) 0.4770(2) 0.7062(2) 0.0239(8) Uani 1 1 d . . .
C44 C 0.8790(4) 0.3028(3) 0.6550(2) 0.0304(9) Uani 1 1 d . . .
C48 C 0.2439(5) 0.4884(3) 0.7733(3) 0.0418(12) Uani 1 1 d . . .
C49 C 0.3211(4) 0.4216(3) 0.7903(2) 0.0294(9) Uani 1 1 d . . .
C50 C 0.2861(4) 0.3434(3) 0.7839(2) 0.0276(9) Uani 1 1 d . . .
C51 C 0.3942(4) 0.3077(2) 0.8075(2) 0.0225(8) Uani 1 1 d . . .
C52 C 0.4065(3) 0.2242(2) 0.8132(2) 0.0203(8) Uani 1 1 d . . .
C53 C 0.4913(4) 0.1940(2) 0.8731(2) 0.0251(8) Uani 1 1 d . . .
C54 C 0.4948(4) 0.1141(3) 0.8789(3) 0.0307(9) Uani 1 1 d . . .
C55 C 0.4148(4) 0.0635(3) 0.8244(3) 0.0316(10) Uani 1 1 d . . .
C56 C 0.3303(4) 0.0937(3) 0.7651(3) 0.0322(10) Uani 1 1 d . . .
C57 C 0.3258(4) 0.1737(3) 0.7586(3) 0.0302(9) Uani 1 1 d . . .
C58 C 0.5621(6) 0.6273(3) 0.9731(3) 0.0470(14) Uani 1 1 d . . .
C59 C 0.6378(5) 0.5590(2) 0.9739(3) 0.0341(11) Uani 1 1 d . . .
C60 C 0.7340(5) 0.5384(3) 1.0304(3) 0.0344(10) Uani 1 1 d . . .
C61 C 0.7678(4) 0.4699(2) 1.0025(2) 0.0280(9) Uani 1 1 d . . .
C62 C 0.8691(4) 0.4255(2) 1.0387(2) 0.0282(9) Uani 1 1 d . . .
C63 C 0.8615(5) 0.3452(3) 1.0261(2) 0.0345(10) Uani 1 1 d . . .
C64 C 0.9636(5) 0.3051(3) 1.0537(3) 0.0464(13) Uani 1 1 d . . .
C65 C 1.0727(5) 0.3439(4) 1.0954(3) 0.0496(14) Uani 1 1 d . . .
C66 C 1.0787(5) 0.4219(3) 1.1114(3) 0.0449(13) Uani 1 1 d . . .
C67 C 0.9761(5) 0.4635(3) 1.0828(3) 0.0360(11) Uani 1 1 d . . .
C68 C 0.8515(4) 0.2878(2) 0.8517(2) 0.0229(8) Uani 1 1 d . . .
C69 C 0.9276(4) 0.2229(2) 0.8550(2) 0.0210(8) Uani 1 1 d . A .
C70 C 0.8754(4) 0.1473(2) 0.8314(2) 0.0216(8) Uani 1 1 d . . .
C71 C 0.9476(4) 0.0867(2) 0.8340(2) 0.0285(9) Uani 1 1 d . A .
C72 C 1.0746(4) 0.1009(3) 0.8617(2) 0.0311(10) Uani 1 1 d . . .
C73 C 1.1277(4) 0.1753(3) 0.8853(3) 0.0351(10) Uani 1 1 d . A .
C74 C 1.0542(4) 0.2359(3) 0.8809(3) 0.0286(9) Uani 1 1 d . . .
N1 N 0.5911(3) 0.89686(19) 0.48711(18) 0.0207(7) Uani 1 1 d . . .
N2 N 0.6967(3) 0.92979(19) 0.53601(18) 0.0198(7) Uani 1 1 d . . .
N3 N 0.4918(3) 0.81858(18) 0.57758(18) 0.0192(6) Uani 1 1 d . . .
N4 N 0.5693(3) 0.84580(18) 0.64590(18) 0.0191(6) Uani 1 1 d . . .
N5 N 0.6357(3) 0.75990(19) 0.50934(18) 0.0211(7) Uani 1 1 d . . .
N6 N 0.7340(3) 0.76449(19) 0.57228(19) 0.0213(7) Uani 1 1 d . . .
N7 N 0.6073(3) 0.51401(19) 0.7719(2) 0.0257(7) Uani 1 1 d . . .
N8 N 0.6725(3) 0.45418(18) 0.75954(19) 0.0223(7) Uani 1 1 d . . .
N9 N 0.4439(3) 0.4316(2) 0.8155(2) 0.0252(7) Uani 1 1 d . . .
N10 N 0.4901(3) 0.36151(19) 0.82626(19) 0.0222(7) Uani 1 1 d . . .
N11 N 0.6147(3) 0.50626(19) 0.9138(2) 0.0290(8) Uani 1 1 d . . .
N12 N 0.6952(3) 0.45109(19) 0.9323(2) 0.0258(7) Uani 1 1 d . . .
O1 O 0.8511(2) 0.89097(16) 0.73006(16) 0.0239(6) Uani 1 1 d . . .
O2 O 1.0120(3) 0.89142(17) 0.67958(16) 0.0278(6) Uani 1 1 d . . .
O3 O 1.2252(3) 0.89409(18) 0.76967(18) 0.0332(7) Uani 1 1 d . . .
O4 O 0.8964(3) 0.35638(16) 0.86160(17) 0.0297(7) Uani 1 1 d . . .
O5 O 0.7346(2) 0.27158(16) 0.83861(16) 0.0240(6) Uani 1 1 d . . .
O6A O 1.1095(8) 0.3004(5) 0.9020(5) 0.029(3) Uani 0.333(8) 1 d P A 1
H6AA H 1.0596 0.3341 0.8953 0.044 Uiso 0.333(8) 1 calc PR A 1
O6B O 0.7575(4) 0.1289(2) 0.8059(3) 0.0265(12) Uani 0.667(8) 1 d P A 2
Zn1 Zn 0.74324(4) 0.86675(2) 0.63213(2) 0.01796(13) Uani 1 1 d . . .
Zn2 Zn 0.67883(4) 0.37425(2) 0.84324(2) 0.01975(14) Uani 1 1 d . . .
H1 H 0.459(3) 0.800(2) 0.456(2) 0.007(9) Uiso 1 1 d . . .

loop_
_atom_site_aniso_label
_atom_site_aniso_U_11
_atom_site_aniso_U_22
_atom_site_aniso_U_33
_atom_site_aniso_U_23
_atom_site_aniso_U_13
_atom_site_aniso_U_12
C47 0.031(2) 0.045(3) 0.038(3) -0.004(2) 0.016(2) 0.000(2)
C46 0.036(3) 0.054(3) 0.043(3) -0.012(2) 0.023(2) -0.005(2)
C45 0.031(2) 0.048(3) 0.027(2) -0.009(2) 0.0077(19) 0.004(2)
C43 0.028(2) 0.030(2) 0.0178(19) -0.0035(16) 0.0030(16) 0.0027(17)
C42 0.027(2) 0.027(2) 0.0190(19) -0.0036(15) 0.0065(16) -0.0020(16)
C39 0.044(3) 0.024(2) 0.031(2) 0.0060(17) 0.015(2) 0.0051(19)
C38 0.078(4) 0.025(2) 0.055(3) 0.015(2) 0.035(3) 0.018(2)
B1 0.021(2) 0.025(2) 0.016(2) -0.0006(16) 0.0052(17) -0.0007(17)
B2 0.035(3) 0.023(2) 0.031(3) 0.0042(19) 0.018(2) 0.0076(19)
C1 0.022(2) 0.044(3) 0.024(2) 0.0048(19) -0.0035(17) 0.0005(19)
C2 0.0225(19) 0.029(2) 0.0165(18) 0.0037(15) 0.0038(15) 0.0041(16)
C3 0.024(2) 0.028(2) 0.0183(19) 0.0044(15) 0.0045(16) 0.0042(16)
C4 0.0199(18) 0.0219(19) 0.0192(18) 0.0013(14) 0.0062(15) 0.0030(15)
C5 0.0206(18) 0.0218(19) 0.0204(19) 0.0046(15) 0.0057(15) 0.0051(15)
C6 0.027(2) 0.024(2) 0.0206(19) 0.0024(15) 0.0059(16) 0.0037(16)
C7 0.028(2) 0.030(2) 0.024(2) 0.0020(17) 0.0050(17) 0.0006(17)
C8 0.025(2) 0.030(2) 0.027(2) 0.0036(17) 0.0061(17) -0.0014(17)
C9 0.026(2) 0.025(2) 0.027(2) 0.0046(16) 0.0100(17) 0.0034(16)
C10 0.0237(19) 0.025(2) 0.0199(19) 0.0033(15) 0.0074(16) 0.0030(16)
C11 0.021(2) 0.034(2) 0.024(2) -0.0017(17) 0.0029(16) -0.0026(17)
C12 0.0188(18) 0.0196(19) 0.0220(19) 0.0022(14) 0.0066(15) 0.0017(14)
C13 0.0214(19) 0.0201(19) 0.0204(19) 0.0002(14) 0.0037(15) 0.0028(15)
C14 0.0217(18) 0.0179(18) 0.0180(18) 0.0031(14) 0.0077(15) 0.0041(14)
C15 0.0186(18) 0.0230(19) 0.0175(18) 0.0014(14) 0.0042(15) 0.0081(15)
C16 0.0230(19) 0.025(2) 0.0210(19) -0.0017(15) 0.0058(16) 0.0052(16)
C17 0.027(2) 0.034(2) 0.023(2) -0.0043(17) 0.0048(17) 0.0107(18)
C18 0.032(2) 0.035(2) 0.020(2) 0.0004(17) 0.0056(17) 0.0133(18)
C19 0.042(3) 0.034(2) 0.021(2) 0.0060(17) 0.0121(19) 0.014(2)
C20 0.031(2) 0.028(2) 0.020(2) 0.0054(16) 0.0093(17) 0.0084(17)
C21 0.040(3) 0.047(3) 0.023(2) -0.0098(19) 0.0056(19) 0.005(2)
C22 0.030(2) 0.030(2) 0.023(2) -0.0048(17) 0.0126(17) -0.0030(17)
C23 0.031(2) 0.029(2) 0.032(2) -0.0028(18) 0.0148(19) 0.0027(18)
C24 0.025(2) 0.0216(19) 0.025(2) 0.0034(15) 0.0137(17) 0.0012(15)
C25 0.024(2) 0.022(2) 0.032(2) 0.0054(16) 0.0111(17) -0.0005(16)
C26 0.033(2) 0.024(2) 0.033(2) 0.0037(17) 0.0092(19) -0.0005(17)
C27 0.033(2) 0.027(2) 0.044(3) 0.008(2) 0.002(2) 0.0021(19)
C28 0.036(3) 0.035(3) 0.051(3) 0.020(2) 0.010(2) 0.003(2)
C29 0.038(3) 0.054(3) 0.065(4) 0.026(3) 0.024(3) 0.018(2)
C30 0.035(2) 0.035(3) 0.050(3) 0.013(2) 0.024(2) 0.014(2)
C31 0.029(2) 0.0169(18) 0.0197(19) 0.0005(14) 0.0062(16) 0.0015(15)
C32 0.0201(18) 0.0161(18) 0.0218(19) -0.0013(14) 0.0037(15) 0.0027(14)
C33 0.027(2) 0.023(2) 0.0199(19) -0.0001(15) 0.0050(16) 0.0033(16)
C34 0.033(2) 0.028(2) 0.021(2) 0.0000(16) 0.0029(17) 0.0071(18)
C35 0.033(2) 0.033(2) 0.027(2) -0.0065(18) -0.0021(18) 0.0063(19)
C36 0.023(2) 0.030(2) 0.032(2) -0.0057(18) -0.0005(18) 0.0034(17)
C37 0.026(2) 0.0182(19) 0.030(2) -0.0035(15) 0.0102(17) 0.0013(15)
C40 0.039(2) 0.023(2) 0.031(2) 0.0031(17) 0.0131(19) 0.0040(18)
C41 0.026(2) 0.022(2) 0.024(2) -0.0012(15) 0.0087(16) -0.0025(16)
C44 0.031(2) 0.039(2) 0.020(2) -0.0057(17) 0.0018(17) 0.0080(19)
C48 0.046(3) 0.045(3) 0.043(3) 0.016(2) 0.019(2) 0.029(2)
C49 0.032(2) 0.038(2) 0.023(2) 0.0101(18) 0.0128(18) 0.0128(19)
C50 0.028(2) 0.035(2) 0.022(2) 0.0040(17) 0.0079(17) 0.0100(18)
C51 0.0232(19) 0.028(2) 0.0168(18) -0.0003(15) 0.0067(15) 0.0026(16)
C52 0.0172(18) 0.025(2) 0.0191(18) -0.0010(15) 0.0057(15) -0.0001(15)
C53 0.0195(19) 0.028(2) 0.027(2) 0.0021(16) 0.0056(16) -0.0006(16)
C54 0.024(2) 0.027(2) 0.041(3) 0.0026(18) 0.0087(19) 0.0009(17)
C55 0.027(2) 0.028(2) 0.043(3) -0.0032(19) 0.016(2) 0.0002(17)
C56 0.028(2) 0.034(2) 0.035(2) -0.0115(19) 0.0106(19) -0.0049(18)
C57 0.027(2) 0.035(2) 0.027(2) -0.0048(18) 0.0063(18) -0.0012(18)
C58 0.077(4) 0.026(2) 0.049(3) -0.005(2) 0.035(3) 0.013(2)
C59 0.058(3) 0.020(2) 0.032(2) -0.0052(17) 0.028(2) -0.003(2)
C60 0.053(3) 0.025(2) 0.030(2) -0.0035(18) 0.023(2) -0.003(2)
C61 0.041(2) 0.022(2) 0.022(2) -0.0041(16) 0.0157(18) -0.0113(18)
C62 0.039(2) 0.028(2) 0.0168(19) 0.0000(16) 0.0100(17) -0.0084(18)
C63 0.047(3) 0.031(2) 0.019(2) 0.0035(17) -0.0007(19) -0.004(2)
C64 0.061(3) 0.045(3) 0.031(3) 0.007(2) 0.005(2) 0.009(3)
C65 0.053(3) 0.058(4) 0.030(3) 0.011(2) 0.000(2) -0.005(3)
C66 0.042(3) 0.060(3) 0.027(2) 0.008(2) 0.007(2) -0.018(2)
C67 0.045(3) 0.038(3) 0.021(2) 0.0008(18) 0.008(2) -0.015(2)
C68 0.031(2) 0.0203(19) 0.0171(18) 0.0005(14) 0.0050(16) 0.0020(16)
C69 0.0238(19) 0.0222(19) 0.0179(18) 0.0025(14) 0.0072(15) 0.0007(15)
C70 0.029(2) 0.0215(19) 0.0158(18) 0.0029(14) 0.0072(16) 0.0027(16)
C71 0.038(2) 0.029(2) 0.022(2) 0.0042(16) 0.0100(18) 0.0102(18)
C72 0.037(2) 0.037(2) 0.025(2) 0.0107(18) 0.0131(19) 0.0138(19)
C73 0.029(2) 0.047(3) 0.034(2) 0.010(2) 0.013(2) 0.007(2)
C74 0.027(2) 0.031(2) 0.029(2) 0.0072(17) 0.0100(18) 0.0000(18)
N1 0.0192(16) 0.0260(17) 0.0155(15) 0.0027(13) 0.0023(13) -0.0011(13)
N2 0.0190(15) 0.0238(17) 0.0151(15) 0.0023(12) 0.0020(12) -0.0001(13)
N3 0.0192(16) 0.0209(16) 0.0166(15) 0.0001(12) 0.0032(13) 0.0006(13)
N4 0.0198(16) 0.0219(16) 0.0155(15) -0.0003(12) 0.0044(13) 0.0020(13)
N5 0.0217(16) 0.0239(17) 0.0183(16) -0.0019(13) 0.0071(13) -0.0007(13)
N6 0.0209(16) 0.0250(17) 0.0188(16) 0.0012(13) 0.0074(13) -0.0006(13)
N7 0.0333(19) 0.0184(16) 0.0283(18) 0.0015(13) 0.0122(15) 0.0052(14)
N8 0.0252(17) 0.0183(16) 0.0250(17) -0.0007(13) 0.0080(14) 0.0053(13)
N9 0.0285(18) 0.0251(18) 0.0257(18) 0.0049(14) 0.0106(15) 0.0104(14)
N10 0.0252(17) 0.0204(16) 0.0221(17) 0.0000(13) 0.0075(14) 0.0036(13)
N11 0.043(2) 0.0186(17) 0.0312(19) -0.0010(14) 0.0196(17) 0.0037(15)
N12 0.0345(19) 0.0203(17) 0.0243(18) -0.0027(13) 0.0117(15) -0.0005(14)
O1 0.0222(14) 0.0293(15) 0.0189(13) -0.0007(11) 0.0018(11) 0.0050(11)
O2 0.0331(16) 0.0322(16) 0.0206(14) 0.0024(12) 0.0115(13) 0.0022(13)
O3 0.0272(16) 0.0397(18) 0.0364(18) -0.0058(14) 0.0163(14) -0.0003(13)
O4 0.0400(17) 0.0190(14) 0.0297(16) 0.0001(12) 0.0084(14) -0.0005(12)
O5 0.0244(14) 0.0212(14) 0.0275(15) 0.0005(11) 0.0077(12) 0.0047(11)
O6A 0.022(5) 0.026(5) 0.037(5) -0.002(4) 0.003(4) -0.004(4)
O6B 0.021(2) 0.021(2) 0.033(3) -0.0020(17) -0.0026(18) 0.0006(17)
Zn1 0.0177(2) 0.0218(2) 0.0141(2) 0.00176(16) 0.00357(17) 0.00092(17)
Zn2 0.0238(3) 0.0165(2) 0.0197(2) -0.00136(17) 0.00676(18) 0.00164(17)

loop_
_atom_type_symbol
_atom_type_description
_atom_type_scat_dispersion_real
_atom_type_scat_dispersion_imag
_atom_type_scat_source
C C 0.0033 0.0016 'International Tables Vol C Tables 4.2.6.8 and 6.1.1.4'
H H 0.0000 0.0000 'International Tables Vol C Tables 4.2.6.8 and 6.1.1.4'
B B 0.0013 0.0007 'International Tables Vol C Tables 4.2.6.8 and 6.1.1.4'
N N 0.0061 0.0033 'International Tables Vol C Tables 4.2.6.8 and 6.1.1.4'
O O 0.0106 0.0060 'International Tables Vol C Tables 4.2.6.8 and 6.1.1.4'
Zn Zn 0.2839 1.4301 'International Tables Vol C Tables 4.2.6.8 and 6.1.1.4'

loop_
_geom_angle_atom_site_label_1
_geom_angle_atom_site_label_2
_geom_angle_atom_site_label_3
_geom_angle
_geom_angle_site_symmetry_1
_geom_angle_site_symmetry_3
_geom_angle_publ_flag
C46 C47 C42 119.4(5) . . ?
C47 C46 C45 121.0(4) . . ?
C44 C45 C46 119.2(4) . . ?
C42 C43 C44 120.3(4) . . ?
C43 C42 C47 119.7(4) . . ?
C43 C42 C41 121.6(4) . . ?
C47 C42 C41 118.7(4) . . ?
N7 C39 C40 108.3(4) . . ?
N7 C39 C38 122.7(4) . . ?
C40 C39 C38 129.0(4) . . ?
N1 B1 N5 107.9(3) . . ?
N1 B1 N3 109.7(3) . . ?
N5 B1 N3 109.3(3) . . ?
N11 B2 N9 109.9(3) . . ?
N11 B2 N7 108.8(4) . . ?
N9 B2 N7 108.3(3) . . ?
N1 C2 C3 107.7(3) . . ?
N1 C2 C1 123.3(4) . . ?
C3 C2 C1 129.1(4) . . ?
C2 C3 C4 105.6(3) . . ?
N2 C4 C3 110.1(3) . . ?
N2 C4 C5 124.3(3) . . ?
C3 C4 C5 125.6(4) . . ?
C6 C5 C10 119.6(4) . . ?
C6 C5 C4 123.1(3) . . ?
C10 C5 C4 117.3(3) . . ?
C5 C6 C7 120.2(4) . . ?
C6 C7 C8 119.7(4) . . ?
C9 C8 C7 120.0(4) . . ?
C10 C9 C8 120.5(4) . . ?
C9 C10 C5 119.9(4) . . ?
N3 C12 C13 108.4(3) . . ?
N3 C12 C11 122.0(3) . . ?
C13 C12 C11 129.5(4) . . ?
C12 C13 C14 105.0(3) . . ?
N4 C14 C13 109.9(3) . . ?
N4 C14 C15 123.4(3) . . ?
C13 C14 C15 126.7(3) . . ?
C16 C15 C20 119.1(4) . . ?
C16 C15 C14 121.8(3) . . ?
C20 C15 C14 119.1(3) . . ?
C15 C16 C17 120.4(4) . . ?
C18 C17 C16 120.3(4) . . ?
C19 C18 C17 119.6(4) . . ?
C20 C19 C18 120.9(4) . . ?
C19 C20 C15 119.8(4) . . ?
N5 C22 C23 107.7(4) . . ?
N5 C22 C21 122.5(4) . . ?
C23 C22 C21 129.8(4) . . ?
C22 C23 C24 106.2(4) . . ?
N6 C24 C23 109.8(4) . . ?
N6 C24 C25 122.5(4) . . ?
C23 C24 C25 127.7(4) . . ?
C30 C25 C26 119.2(4) . . ?
C30 C25 C24 119.5(4) . . ?
C26 C25 C24 121.3(4) . . ?
C27 C26 C25 120.0(4) . . ?
C28 C27 C26 120.8(5) . . ?
C29 C28 C27 119.8(5) . . ?
C28 C29 C30 120.5(5) . . ?
C25 C30 C29 119.5(5) . . ?
O2 C31 O1 123.1(4) . . ?
O2 C31 C32 120.6(4) . . ?
O1 C31 C32 116.2(3) . . ?
C37 C32 C33 118.6(4) . . ?
C37 C32 C31 120.9(3) . . ?
C33 C32 C31 120.5(3) . . ?
C34 C33 C32 121.2(4) . . ?
C35 C34 C33 119.1(4) . . ?
C34 C35 C36 121.4(4) . . ?
C37 C36 C35 119.0(4) . . ?
O3 C37 C36 118.6(4) . . ?
O3 C37 C32 120.6(4) . . ?
C36 C37 C32 120.8(4) . . ?
C39 C40 C41 105.5(4) . . ?
N8 C41 C40 110.1(4) . . ?
N8 C41 C42 122.5(4) . . ?
C40 C41 C42 127.4(4) . . ?
C45 C44 C43 120.3(4) . . ?
N9 C49 C50 108.1(4) . . ?
N9 C49 C48 122.5(4) . . ?
C50 C49 C48 129.4(4) . . ?
C49 C50 C51 105.4(4) . . ?
N10 C51 C50 110.0(4) . . ?
N10 C51 C52 123.0(4) . . ?
C50 C51 C52 127.1(4) . . ?
C57 C52 C53 119.4(4) . . ?
C57 C52 C51 118.4(4) . . ?
C53 C52 C51 122.1(4) . . ?
C54 C53 C52 120.2(4) . . ?
C53 C54 C55 120.6(4) . . ?
C56 C55 C54 119.1(4) . . ?
C55 C56 C57 120.9(4) . . ?
C52 C57 C56 119.8(4) . . ?
N11 C59 C60 108.9(4) . . ?
N11 C59 C58 121.9(5) . . ?
C60 C59 C58 129.2(4) . . ?
C59 C60 C61 105.7(4) . . ?
N12 C61 C60 109.2(4) . . ?
N12 C61 C62 122.6(4) . . ?
C60 C61 C62 128.1(4) . . ?
C67 C62 C63 119.4(5) . . ?
C67 C62 C61 119.7(4) . . ?
C63 C62 C61 120.8(4) . . ?
C64 C63 C62 120.0(4) . . ?
C63 C64 C65 120.5(5) . . ?
C66 C65 C64 119.7(6) . . ?
C65 C66 C67 120.3(5) . . ?
C62 C67 C66 119.9(5) . . ?
O4 C68 O5 120.2(4) . . ?
O4 C68 C69 122.0(4) . . ?
O5 C68 C69 117.7(3) . . ?
C74 C69 C70 118.7(4) . . ?
C74 C69 C68 120.0(4) . . ?
C70 C69 C68 121.3(4) . . ?
O6B C70 C71 115.5(4) . . ?
O6B C70 C69 123.6(4) . . ?
C71 C70 C69 121.0(4) . . ?
C70 C71 C72 119.3(4) . . ?
C73 C72 C71 120.4(4) . . ?
C74 C73 C72 119.7(4) . . ?
O6A C74 C73 115.2(6) . . ?
O6A C74 C69 123.9(6) . . ?
C73 C74 C69 120.9(4) . . ?
C2 N1 N2 109.6(3) . . ?
C2 N1 B1 128.6(3) . . ?
N2 N1 B1 121.1(3) . . ?
C4 N2 N1 107.0(3) . . ?
C4 N2 Zn1 142.4(3) . . ?
N1 N2 Zn1 110.6(2) . . ?
C12 N3 N4 110.0(3) . . ?
C12 N3 B1 128.9(3) . . ?
N4 N3 B1 121.2(3) . . ?
C14 N4 N3 106.7(3) . . ?
C14 N4 Zn1 142.3(3) . . ?
N3 N4 Zn1 110.3(2) . . ?
C22 N5 N6 109.5(3) . . ?
C22 N5 B1 128.8(3) . . ?
N6 N5 B1 121.3(3) . . ?
C24 N6 N5 106.8(3) . . ?
C24 N6 Zn1 139.3(3) . . ?
N5 N6 Zn1 109.6(2) . . ?
C39 N7 N8 109.2(3) . . ?
C39 N7 B2 130.3(4) . . ?
N8 N7 B2 120.4(3) . . ?
C41 N8 N7 106.9(3) . . ?
C41 N8 Zn2 139.4(3) . . ?
N7 N8 Zn2 111.4(2) . . ?
C49 N9 N10 110.0(3) . . ?
C49 N9 B2 129.2(4) . . ?
N10 N9 B2 120.8(3) . . ?
C51 N10 N9 106.5(3) . . ?
C51 N10 Zn2 141.3(3) . . ?
N9 N10 Zn2 110.6(2) . . ?
C59 N11 N12 108.3(4) . . ?
C59 N11 B2 129.9(4) . . ?
N12 N11 B2 121.2(3) . . ?
C61 N12 N11 108.0(3) . . ?
C61 N12 Zn2 139.9(3) . . ?
N11 N12 Zn2 111.8(3) . . ?
C31 O1 Zn1 119.0(2) . . ?
C68 O4 Zn2 79.6(2) . . ?
C68 O5 Zn2 101.5(2) . . ?
O1 Zn1 N2 131.70(13) . . ?
O1 Zn1 N6 123.65(13) . . ?
N2 Zn1 N6 94.72(13) . . ?
O1 Zn1 N4 109.19(12) . . ?
N2 Zn1 N4 95.32(13) . . ?
N6 Zn1 N4 92.95(13) . . ?
O5 Zn2 N12 132.04(13) . . ?
O5 Zn2 N8 125.16(12) . . ?
N12 Zn2 N8 96.11(14) . . ?
O5 Zn2 N10 108.09(12) . . ?
N12 Zn2 N10 91.14(14) . . ?
N8 Zn2 N10 92.80(13) . . ?
O5 Zn2 O4 58.62(10) . . ?
N12 Zn2 O4 97.78(12) . . ?
N8 Zn2 O4 96.03(12) . . ?
N10 Zn2 O4 166.69(11) . . ?

loop_
_geom_bond_atom_site_label_1
_geom_bond_atom_site_label_2
_geom_bond_distance
_geom_bond_site_symmetry_2
_geom_bond_publ_flag
C47 C46 1.394(7) . ?
C47 C42 1.401(6) . ?
C46 C45 1.390(7) . ?
C45 C44 1.386(7) . ?
C43 C42 1.385(6) . ?
C43 C44 1.400(6) . ?
C42 C41 1.478(6) . ?
C39 N7 1.356(5) . ?
C39 C40 1.382(6) . ?
C39 C38 1.506(7) . ?
B1 N1 1.531(5) . ?
B1 N5 1.552(6) . ?
B1 N3 1.549(5) . ?
B2 N11 1.536(6) . ?
B2 N9 1.551(6) . ?
B2 N7 1.553(6) . ?
C1 C2 1.490(6) . ?
C2 N1 1.358(5) . ?
C2 C3 1.390(6) . ?
C3 C4 1.399(5) . ?
C4 N2 1.335(5) . ?
C4 C5 1.478(5) . ?
C5 C6 1.393(5) . ?
C5 C10 1.403(5) . ?
C6 C7 1.384(6) . ?
C7 C8 1.402(6) . ?
C8 C9 1.382(6) . ?
C9 C10 1.378(6) . ?
C11 C12 1.503(5) . ?
C12 N3 1.350(5) . ?
C12 C13 1.384(5) . ?
C13 C14 1.412(5) . ?
C14 N4 1.343(5) . ?
C14 C15 1.468(5) . ?
C15 C16 1.392(6) . ?
C15 C20 1.406(5) . ?
C16 C17 1.399(6) . ?
C17 C18 1.390(6) . ?
C18 C19 1.382(7) . ?
C19 C20 1.397(6) . ?
C21 C22 1.501(6) . ?
C22 N5 1.360(5) . ?
C22 C23 1.375(6) . ?
C23 C24 1.396(6) . ?
C24 N6 1.338(5) . ?
C24 C25 1.474(6) . ?
C25 C30 1.387(6) . ?
C25 C26 1.406(6) . ?
C26 C27 1.382(6) . ?
C27 C28 1.380(7) . ?
C28 C29 1.371(8) . ?
C29 C30 1.413(7) . ?
C31 O2 1.243(5) . ?
C31 O1 1.279(5) . ?
C31 C32 1.485(5) . ?
C32 C37 1.399(5) . ?
C32 C33 1.408(5) . ?
C33 C34 1.377(6) . ?
C34 C35 1.375(6) . ?
C35 C36 1.409(6) . ?
C36 C37 1.377(6) . ?
C37 O3 1.360(5) . ?
C40 C41 1.394(6) . ?
C41 N8 1.342(5) . ?
C48 C49 1.505(6) . ?
C49 N9 1.353(6) . ?
C49 C50 1.377(6) . ?
C50 C51 1.401(6) . ?
C51 N10 1.345(5) . ?
C51 C52 1.473(6) . ?
C52 C57 1.404(6) . ?
C52 C53 1.395(6) . ?
C53 C54 1.396(6) . ?
C54 C55 1.400(6) . ?
C55 C56 1.387(7) . ?
C56 C57 1.401(6) . ?
C58 C59 1.523(7) . ?
C59 N11 1.362(5) . ?
C59 C60 1.372(7) . ?
C60 C61 1.405(6) . ?
C61 N12 1.340(5) . ?
C61 C62 1.465(7) . ?
C62 C67 1.385(6) . ?
C62 C63 1.403(6) . ?
C63 C64 1.395(7) . ?
C64 C65 1.393(8) . ?
C65 C66 1.375(8) . ?
C66 C67 1.418(8) . ?
C68 O4 1.247(5) . ?
C68 O5 1.295(5) . ?
C68 C69 1.474(6) . ?
C69 C74 1.397(6) . ?
C69 C70 1.411(5) . ?
C70 O6B 1.314(6) . ?
C70 C71 1.385(6) . ?
C71 C72 1.406(6) . ?
C72 C73 1.394(7) . ?
C73 C74 1.392(7) . ?
C74 O6A 1.243(9) . ?
N1 N2 1.375(4) . ?
N2 Zn1 2.027(3) . ?
N3 N4 1.370(4) . ?
N4 Zn1 2.048(3) . ?
N5 N6 1.374(5) . ?
N6 Zn1 2.045(3) . ?
N7 N8 1.373(5) . ?
N8 Zn2 2.039(3) . ?
N9 N10 1.365(5) . ?
N10 Zn2 2.082(3) . ?
N11 N12 1.371(5) . ?
N12 Zn2 2.026(3) . ?
O1 Zn1 1.893(3) . ?
O4 Zn2 2.460(3) . ?
O5 Zn2 1.953(3) . ?
